data_8101971
loop_
_publ_author_name
'Frey, W.'
'Gulla, M.'
'J\"ager, V.'

_publ_section_title
;
Crystal structure of rel-(2R,3S)-2-bromomethyl-3-phenyl-3,4-dihydro-
2H-pyrrole 1-oxide, C~11~H~12~BrNO
;
_journal_issue 2
_journal_name_full 'Zeitschrift f\"ur Kristallographie - New Crystal Structures'
_journal_page_first 217
_journal_page_last 218
_journal_volume 221
_journal_year 2006
_chemical_formula_sum 'C11 H12 Br N O'
_chemical_formula_weight 254.13
_chemical_melting_point 399.5(15)
_chemical_name_systematic
; 
rel-(2R,3S)-2-bromomethyl-3-phenyl-3,4-dihydro-2H-pyrrole 1-oxide 
;
_space_group_IT_number 56
_symmetry_cell_setting orthorhombic
_symmetry_space_group_name_Hall '-P 2ab 2ac'
_symmetry_space_group_name_H-M 'P c c n'
_atom_sites_solution_hydrogens geom
_atom_sites_solution_primary direct
_atom_sites_solution_secondary difmap
_audit_creation_method SHELXL-97
_cell_angle_alpha 90.00
_cell_angle_beta 90.00
_cell_angle_gamma 90.00
_cell_formula_units_Z 8
_cell_length_a 13.1274(7)
_cell_length_b 23.3094(11)
_cell_length_c 6.9950(10)
_cell_measurement_reflns_used 30
_cell_measurement_temperature 293(2)
_cell_measurement_theta_max 25
_cell_measurement_theta_min 24
_cell_volume 2140.4(3)
_computing_cell_refinement 'Bruker Xscans, Release 2.31'
_computing_data_collection 'Bruker Xscans, Release 2.31'
_computing_data_reduction 'Bruker Xscans, Release 2.31'
_computing_molecular_graphics 'SHELXTL-Plus, XP (Sheldrick, 1991)'
_computing_structure_refinement 'SHELXL-97 (Sheldrick, 1997)'
_computing_structure_solution 'SHELXS-97 (Sheldrick, 1990)'
_diffrn_ambient_temperature 293(2)
_diffrn_measured_fraction_theta_full 0.960
_diffrn_measured_fraction_theta_max 0.960
_diffrn_measurement_device_type 'Siemens P4'
_diffrn_measurement_method omega
_diffrn_radiation_monochromator graphite
_diffrn_radiation_source 'fine-focus sealed tube'
_diffrn_radiation_type CuK\a
_diffrn_radiation_wavelength 1.54178
_diffrn_reflns_av_R_equivalents 0.0277
_diffrn_reflns_av_sigmaI/netI 0.0361
_diffrn_reflns_limit_h_max 15
_diffrn_reflns_limit_h_min -1
_diffrn_reflns_limit_k_max 28
_diffrn_reflns_limit_k_min -1
_diffrn_reflns_limit_l_max 7
_diffrn_reflns_limit_l_min -1
_diffrn_reflns_number 2505
_diffrn_reflns_theta_full 67.98
_diffrn_reflns_theta_max 67.98
_diffrn_reflns_theta_min 3.79
_diffrn_standards_interval_count 100
_diffrn_standards_number 3
_exptl_absorpt_coefficient_mu 4.961
_exptl_absorpt_correction_T_max 1.000
_exptl_absorpt_correction_T_min 0.486
_exptl_absorpt_correction_type psi-scan
_exptl_crystal_colour colorless
_exptl_crystal_density_diffrn 1.577
_exptl_crystal_density_method 'not measured'
_exptl_crystal_description block
_exptl_crystal_F_000 1024
_exptl_crystal_size_max 0.50
_exptl_crystal_size_mid 0.20
_exptl_crystal_size_min 0.15
_refine_diff_density_max 0.684
_refine_diff_density_min -0.765
_refine_diff_density_rms 0.099
_refine_ls_extinction_coef 0.0075(7)
_refine_ls_extinction_expression Fc^*^=kFc[1+0.001xFc^2^\l^3^/sin(2\q)]^-1/4^
_refine_ls_extinction_method SHELXL
_refine_ls_goodness_of_fit_ref 1.171
_refine_ls_hydrogen_treatment mixed
_refine_ls_matrix_type full
_refine_ls_number_parameters 128
_refine_ls_number_reflns 1875
_refine_ls_number_restraints 0
_refine_ls_restrained_S_all 1.171
_refine_ls_R_factor_all 0.0759
_refine_ls_R_factor_gt 0.0648
_refine_ls_shift/su_max 0.000
_refine_ls_shift/su_mean 0.000
_refine_ls_structure_factor_coef Fsqd
_refine_ls_weighting_details 'calc w=1/[\s^2^(Fo^2^)+(0.1124P)^2^+1.6999P] where P=(Fo^2^+2Fc^2^)/3'
_refine_ls_weighting_scheme calc
_refine_ls_wR_factor_gt 0.1896
_refine_ls_wR_factor_ref 0.2074
_reflns_number_gt 1449
_reflns_number_total 1875
_reflns_threshold_expression >2sigma(I)
_cod_data_source_file 1267-1776.cff
_cod_data_source_block wf1027mg
_cod_depositor_comments
;
The following automatic conversions were performed:

'_chemical_melting_point' value '398-401 K' was changed to
'399.5(15)' - the average value was taken and precision was
estimated.

Automatic conversion script
Id: cif_fix_values 1569 2011-02-09 13:29:24Z adriana 
;
_cod_original_sg_symbol_H-M Pccn
_cod_database_code 8101971

loop_
_symmetry_equiv_pos_as_xyz
'x, y, z'
'-x+1/2, -y+1/2, z'
'-x, y+1/2, -z+1/2'
'x+1/2, -y, -z+1/2'
'-x, -y, -z'
'x-1/2, y-1/2, -z'
'x, -y-1/2, z-1/2'
'-x-1/2, y, z-1/2'

loop_
_atom_site_label
_atom_site_type_symbol
_atom_site_fract_x
_atom_site_fract_y
_atom_site_fract_z
_atom_site_U_iso_or_equiv
_atom_site_adp_type
_atom_site_occupancy
_atom_site_symmetry_multiplicity
_atom_site_Wyckoff_symbol
_atom_site_calc_flag
_atom_site_refinement_flags
_atom_site_disorder_assembly
_atom_site_disorder_group
Br1 Br 0.64818(6) 0.67571(3) 0.13935(11) 0.0911(5) Uani 1 8 e d . . .
N1 N 0.6112(3) 0.54514(16) -0.0317(6) 0.0547(10) Uani 1 8 e d . . .
O1 O 0.6199(3) 0.52138(18) 0.1346(5) 0.0760(12) Uani 1 8 e d . . .
C1 C 0.5302(3) 0.5895(2) -0.0617(6) 0.0507(10) Uani 1 8 e d . . .
H1 H 0.4645 0.5698 -0.0710 0.061 Uiso 1 8 e calc R . .
C2 C 0.5559(3) 0.61381(19) -0.2572(6) 0.0479(10) Uani 1 8 e d . . .
H2 H 0.5986 0.6478 -0.2383 0.057 Uiso 1 8 e calc R . .
C3 C 0.6227(4) 0.5666(3) -0.3507(7) 0.0632(14) Uani 1 8 e d . . .
H3A H 0.5829 0.5429 -0.4369 0.076 Uiso 1 8 e calc R . .
H3B H 0.6791 0.5833 -0.4208 0.076 Uiso 1 8 e calc R . .
C4 C 0.6592(4) 0.5331(2) -0.1864(9) 0.0670(14) Uani 1 8 e d . . .
H4 H 0.7114 0.5062 -0.1937 0.080 Uiso 1 8 e calc R . .
C5 C 0.5251(4) 0.6303(3) 0.1035(8) 0.0701(14) Uani 1 8 e d . . .
H5A H 0.5122 0.6086 0.2193 0.084 Uiso 1 8 e calc R . .
H5B H 0.4681 0.6561 0.0843 0.084 Uiso 1 8 e calc R . .
C6 C 0.4644(3) 0.63156(18) -0.3744(6) 0.0462(10) Uani 1 8 e d . . .
C7 C 0.4531(4) 0.6876(2) -0.4357(7) 0.0566(11) Uani 1 8 e d . . .
H7 H 0.5013 0.7150 -0.4017 0.068 Uiso 1 8 e calc R . .
C8 C 0.3701(4) 0.7034(2) -0.5478(8) 0.0670(14) Uani 1 8 e d . . .
H8 H 0.3632 0.7412 -0.5879 0.080 Uiso 1 8 e calc R . .
C9 C 0.2985(4) 0.6635(2) -0.5996(7) 0.0640(13) Uani 1 8 e d . . .
H9 H 0.2439 0.6742 -0.6765 0.077 Uiso 1 8 e calc R . .
C10 C 0.3074(4) 0.6077(2) -0.5376(7) 0.0613(12) Uani 1 8 e d . . .
H10 H 0.2581 0.5808 -0.5707 0.074 Uiso 1 8 e calc R . .
C11 C 0.3897(4) 0.5916(2) -0.4260(7) 0.0524(11) Uani 1 8 e d . . .
H11 H 0.3953 0.5538 -0.3849 0.063 Uiso 1 8 e calc R . .

loop_
_atom_site_aniso_label
_atom_site_aniso_U_11
_atom_site_aniso_U_22
_atom_site_aniso_U_33
_atom_site_aniso_U_23
_atom_site_aniso_U_13
_atom_site_aniso_U_12
Br1 0.0918(6) 0.0904(6) 0.0910(7) -0.0335(4) -0.0227(4) 0.0062(3)
N1 0.0512(19) 0.059(2) 0.054(3) 0.0056(18) -0.0118(18) 0.0005(17)
O1 0.079(2) 0.079(2) 0.071(3) 0.0222(19) -0.0241(19) -0.003(2)
C1 0.045(2) 0.065(2) 0.042(3) 0.0055(19) 0.0004(18) 0.0049(19)
C2 0.0462(19) 0.057(2) 0.040(2) 0.0009(18) 0.0005(17) 0.0028(17)
C3 0.055(2) 0.087(4) 0.048(3) -0.008(2) 0.001(2) 0.014(2)
C4 0.056(3) 0.070(3) 0.075(4) -0.013(3) -0.012(2) 0.017(2)
C5 0.072(3) 0.093(4) 0.045(3) -0.003(3) 0.002(2) 0.014(3)
C6 0.052(2) 0.051(2) 0.035(2) -0.0003(16) 0.0031(16) 0.0048(17)
C7 0.069(3) 0.050(2) 0.050(3) -0.002(2) 0.003(2) 0.000(2)
C8 0.087(4) 0.064(3) 0.050(3) 0.011(2) 0.003(3) 0.027(3)
C9 0.067(3) 0.080(3) 0.045(3) -0.001(2) -0.008(2) 0.024(3)
C10 0.055(2) 0.077(3) 0.052(3) -0.005(2) -0.012(2) 0.004(2)
C11 0.052(2) 0.059(2) 0.046(3) 0.0007(19) -0.004(2) 0.001(2)

loop_
_atom_type_symbol
_atom_type_description
_atom_type_scat_dispersion_real
_atom_type_scat_dispersion_imag
_atom_type_scat_source
C C 0.0181 0.0091 'International Tables Vol C Tables 4.2.6.8 and 6.1.1.4'
H H 0.0000 0.0000 'International Tables Vol C Tables 4.2.6.8 and 6.1.1.4'
N N 0.0311 0.0180 'International Tables Vol C Tables 4.2.6.8 and 6.1.1.4'
O O 0.0492 0.0322 'International Tables Vol C Tables 4.2.6.8 and 6.1.1.4'
Br Br -0.6763 1.2805 'International Tables Vol C Tables 4.2.6.8 and 6.1.1.4'

loop_
_geom_angle_atom_site_label_1
_geom_angle_atom_site_label_2
_geom_angle_atom_site_label_3
_geom_angle
_geom_angle_site_symmetry_1
_geom_angle_site_symmetry_3
_geom_angle_publ_flag
C4 N1 O1 128.4(4) . . ?
C4 N1 C1 112.4(4) . . ?
O1 N1 C1 119.0(4) . . ?
C5 C1 N1 111.2(4) . . ?
C5 C1 C2 117.9(4) . . ?
N1 C1 C2 103.1(3) . . ?
C5 C1 H1 108.1 . . ?
N1 C1 H1 108.1 . . ?
C2 C1 H1 108.1 . . ?
C6 C2 C1 114.5(3) . . ?
C6 C2 C3 114.5(4) . . ?
C1 C2 C3 103.9(4) . . ?
C6 C2 H2 107.9 . . ?
C1 C2 H2 107.9 . . ?
C3 C2 H2 107.9 . . ?
C4 C3 C2 103.4(4) . . ?
C4 C3 H3A 111.1 . . ?
C2 C3 H3A 111.1 . . ?
C4 C3 H3B 111.1 . . ?
C2 C3 H3B 111.1 . . ?
H3A C3 H3B 109.1 . . ?
N1 C4 C3 112.6(4) . . ?
N1 C4 H4 123.7 . . ?
C3 C4 H4 123.7 . . ?
C1 C5 Br1 114.0(4) . . ?
C1 C5 H5A 108.7 . . ?
Br1 C5 H5A 108.7 . . ?
C1 C5 H5B 108.7 . . ?
Br1 C5 H5B 108.7 . . ?
H5A C5 H5B 107.6 . . ?
C7 C6 C11 118.2(4) . . ?
C7 C6 C2 120.8(4) . . ?
C11 C6 C2 121.0(4) . . ?
C6 C7 C8 120.5(5) . . ?
C6 C7 H7 119.7 . . ?
C8 C7 H7 119.7 . . ?
C9 C8 C7 120.5(5) . . ?
C9 C8 H8 119.8 . . ?
C7 C8 H8 119.8 . . ?
C8 C9 C10 119.9(5) . . ?
C8 C9 H9 120.0 . . ?
C10 C9 H9 120.0 . . ?
C9 C10 C11 120.1(5) . . ?
C9 C10 H10 120.0 . . ?
C11 C10 H10 120.0 . . ?
C10 C11 C6 120.8(4) . . ?
C10 C11 H11 119.6 . . ?
C6 C11 H11 119.6 . . ?

loop_
_geom_bond_atom_site_label_1
_geom_bond_atom_site_label_2
_geom_bond_distance
_geom_bond_site_symmetry_2
_geom_bond_publ_flag
Br1 C5 1.947(6) . ?
N1 C4 1.283(7) . ?
N1 O1 1.293(5) . ?
N1 C1 1.498(6) . ?
C1 C5 1.497(7) . ?
C1 C2 1.518(6) . ?
C1 H1 0.9800 . ?
C2 C6 1.511(6) . ?
C2 C3 1.552(6) . ?
C2 H2 0.9800 . ?
C3 C4 1.470(8) . ?
C3 H3A 0.9700 . ?
C3 H3B 0.9700 . ?
C4 H4 0.9300 . ?
C5 H5A 0.9700 . ?
C5 H5B 0.9700 . ?
C6 C7 1.383(6) . ?
C6 C11 1.400(6) . ?
C7 C8 1.392(7) . ?
C7 H7 0.9300 . ?
C8 C9 1.370(8) . ?
C8 H8 0.9300 . ?
C9 C10 1.376(7) . ?
C9 H9 0.9300 . ?
C10 C11 1.384(6) . ?
C10 H10 0.9300 . ?
C11 H11 0.9300 . ?

loop_
_geom_torsion_atom_site_label_1
_geom_torsion_atom_site_label_2
_geom_torsion_atom_site_label_3
_geom_torsion_atom_site_label_4
_geom_torsion
_geom_torsion_site_symmetry_1
_geom_torsion_site_symmetry_2
_geom_torsion_site_symmetry_3
_geom_torsion_site_symmetry_4
_geom_torsion_publ_flag
C4 N1 C1 C5 -141.3(5) . . . . ?
O1 N1 C1 C5 43.3(6) . . . . ?
C4 N1 C1 C2 -14.0(5) . . . . ?
O1 N1 C1 C2 170.6(4) . . . . ?
C5 C1 C2 C6 -91.1(5) . . . . ?
N1 C1 C2 C6 146.0(4) . . . . ?
C5 C1 C2 C3 143.3(4) . . . . ?
N1 C1 C2 C3 20.3(4) . . . . ?
C6 C2 C3 C4 -145.9(4) . . . . ?
C1 C2 C3 C4 -20.2(5) . . . . ?
O1 N1 C4 C3 175.5(5) . . . . ?
C1 N1 C4 C3 0.7(6) . . . . ?
C2 C3 C4 N1 12.7(6) . . . . ?
N1 C1 C5 Br1 63.6(5) . . . . ?
C2 C1 C5 Br1 -55.1(5) . . . . ?
C1 C2 C6 C7 120.4(5) . . . . ?
C3 C2 C6 C7 -119.7(5) . . . . ?
C1 C2 C6 C11 -60.5(5) . . . . ?
C3 C2 C6 C11 59.4(6) . . . . ?
C11 C6 C7 C8 -0.9(7) . . . . ?
C2 C6 C7 C8 178.3(4) . . . . ?
C6 C7 C8 C9 -0.2(8) . . . . ?
C7 C8 C9 C10 1.2(8) . . . . ?
C8 C9 C10 C11 -1.2(8) . . . . ?
C9 C10 C11 C6 0.2(8) . . . . ?
C7 C6 C11 C10 0.9(7) . . . . ?
C2 C6 C11 C10 -178.3(4) . . . . ?
